data_1558732
loop_
_publ_author_name
'Straube, Axel A.'
'Coburger, Peter'
'Duetsch, Luis'
'Hey-Hawkins, Evamarie'

_publ_section_title
;
 Triple the fun: Tris(ferrocenyl)arene-based gold(I) complexes for
 redox-switchable catalysis
;
_journal_name_full 'Chemical Science'
_journal_paper_doi 10.1039/D0SC03604H
_journal_year 2020
_chemical_formula_sum 'C76.68 H66.82 Cl Fe3 O0 P3'
_chemical_formula_weight 1284.13
_space_group_crystal_system triclinic
_space_group_IT_number 2
_space_group_name_Hall '-P 1'
_space_group_name_H-M_alt 'P -1'
_atom_sites_solution_hydrogens geom
_audit_creation_method SHELXL-2018/3
_audit_update_record
;
2020-03-13 deposited with the CCDC.	2020-08-03 downloaded from the CCDC.
;
_cell_angle_alpha 102.741(3)
_cell_angle_beta 96.159(3)
_cell_angle_gamma 93.096(3)
_cell_formula_units_Z 2
_cell_length_a 10.2357(5)
_cell_length_b 16.1124(6)
_cell_length_c 19.2961(7)
_cell_measurement_reflns_used 6561
_cell_measurement_temperature 130
_cell_measurement_theta_max 28.4960
_cell_measurement_theta_min 2.5240
_cell_volume 3076.2(2)
_computing_cell_refinement
;
CrysAlisPro, Agilent Technologies,
Version 1.171.37.35 (release 13-08-2014 CrysAlis171 .NET)
(compiled Aug 13 2014,18:06:01)
;
_computing_data_collection
;
CrysAlisPro, Agilent Technologies,
Version 1.171.37.35 (release 13-08-2014 CrysAlis171 .NET)
(compiled Aug 13 2014,18:06:01)
;
_computing_data_reduction
;
CrysAlisPro, Agilent Technologies,
Version 1.171.37.35 (release 13-08-2014 CrysAlis171 .NET)
(compiled Aug 13 2014,18:06:01)
;
_computing_structure_refinement 'SHELXL-2018/3 (Sheldrick, 2018)'
_computing_structure_solution SHELXS
_diffrn_ambient_temperature 130
_diffrn_detector_area_resol_mean 16.3560
_diffrn_measured_fraction_theta_full 0.999
_diffrn_measured_fraction_theta_max 0.846
_diffrn_measurement_device_type 'Xcalibur, Sapphire3, Gemini'
_diffrn_measurement_method '\w scans'
_diffrn_radiation_type MoK\a
_diffrn_radiation_wavelength 0.71073
_diffrn_reflns_av_R_equivalents 0.0283
_diffrn_reflns_av_unetI/netI 0.0505
_diffrn_reflns_Laue_measured_fraction_full 0.999
_diffrn_reflns_Laue_measured_fraction_max 0.846
_diffrn_reflns_limit_h_max 13
_diffrn_reflns_limit_h_min -13
_diffrn_reflns_limit_k_max 22
_diffrn_reflns_limit_k_min -19
_diffrn_reflns_limit_l_max 26
_diffrn_reflns_limit_l_min -25
_diffrn_reflns_number 27216
_diffrn_reflns_point_group_measured_fraction_full 0.999
_diffrn_reflns_point_group_measured_fraction_max 0.846
_diffrn_reflns_theta_full 25.242
_diffrn_reflns_theta_max 29.127
_diffrn_reflns_theta_min 2.270
_diffrn_source 'Enhance (Mo) X-ray Source'
_exptl_absorpt_coefficient_mu 0.865
_exptl_absorpt_correction_T_max 1.00000
_exptl_absorpt_correction_T_min 0.87094
_exptl_absorpt_correction_type multi-scan
_exptl_absorpt_process_details
;
CrysAlisPro, Agilent Technologies,
Version 1.171.37.35 (release 13-08-2014 CrysAlis171 .NET)
(compiled Aug 13 2014,18:06:01)
Empirical absorption correction using spherical harmonics,
 implemented in SCALE3 ABSPACK scaling algorithm.
Empirical absorption correction using spherical harmonics,
 implemented in SCALE3 ABSPACK scaling algorithm.
;
_exptl_crystal_colour 'clear orange'
_exptl_crystal_density_diffrn 1.386
_exptl_crystal_description needle
_exptl_crystal_F_000 1334
_exptl_crystal_size_max 0.5000
_exptl_crystal_size_mid 0.0500
_exptl_crystal_size_min 0.0300
_refine_diff_density_max 0.687
_refine_diff_density_min -0.441
_refine_diff_density_rms 0.062
_refine_ls_extinction_method none
_refine_ls_goodness_of_fit_ref 1.015
_refine_ls_hydrogen_treatment constr
_refine_ls_matrix_type full
_refine_ls_number_parameters 775
_refine_ls_number_reflns 13989
_refine_ls_number_restraints 7
_refine_ls_restrained_S_all 1.015
_refine_ls_R_factor_all 0.0624
_refine_ls_R_factor_gt 0.0406
_refine_ls_shift/su_max 0.007
_refine_ls_shift/su_mean 0.000
_refine_ls_structure_factor_coef Fsqd
_refine_ls_weighting_details 'w=1/[\s^2^(Fo^2^)+(0.0334P)^2^+1.5968P] where P=(Fo^2^+2Fc^2^)/3'
_refine_ls_weighting_scheme calc
_refine_ls_wR_factor_gt 0.0829
_refine_ls_wR_factor_ref 0.0911
_reflns_Friedel_coverage 0.000
_reflns_number_gt 10652
_reflns_number_total 13989
_reflns_threshold_expression 'I > 2\s(I)'
_cod_data_source_file d0sc03604h2.cif
_cod_data_source_block benzylic-ligand_renumbered
_cod_database_code 1558732
_shelx_shelxl_version_number 2018/3
_shelx_space_group_comment
;
The symmetry employed for this shelxl refinement is uniquely defined
by the following loop, which should always be used as a source of
symmetry information in preference to the above space-group names.
They are only intended as comments.
;

loop_
_space_group_symop_operation_xyz
'x, y, z'
'-x, -y, -z'

loop_
_atom_site_label
_atom_site_type_symbol
_atom_site_fract_x
_atom_site_fract_y
_atom_site_fract_z
_atom_site_U_iso_or_equiv
_atom_site_adp_type
_atom_site_occupancy
_atom_site_site_symmetry_order
_atom_site_calc_flag
_atom_site_refinement_flags_posn
_atom_site_refinement_flags_adp
_atom_site_refinement_flags_occupancy
_atom_site_disorder_assembly
_atom_site_disorder_group
C992 C 0.0205(11) 0.0657(6) 0.0476(6) 0.050 Uiso 0.235(3) 1 d D U P A -1
H904 H 0.051614 0.047541 0.090755 0.060 Uiso 0.235(3) 1 calc R U P A -1
H905 H 0.093357 0.098930 0.035855 0.060 Uiso 0.235(3) 1 calc R U P A -1
C993 C -0.0867(11) 0.1239(7) 0.0649(8) 0.050 Uiso 0.235(3) 1 d D U P A -1
H3 H -0.154312 0.093317 0.083281 0.060 Uiso 0.235(3) 1 calc R U P A -1
H910 H -0.126236 0.136049 0.020599 0.060 Uiso 0.235(3) 1 calc R U P A -1
C994 C -0.0482(15) 0.2074(8) 0.1175(7) 0.050 Uiso 0.235(3) 1 d D U P A -1
H909 H 0.044970 0.220935 0.120343 0.075 Uiso 0.235(3) 1 calc R U P A -1
H907 H -0.070220 0.203072 0.163787 0.075 Uiso 0.235(3) 1 calc R U P A -1
H908 H -0.094761 0.251542 0.102087 0.075 Uiso 0.235(3) 1 calc R U P A -1
C996 C 0.0947(16) -0.0584(13) -0.0483(9) 0.050 Uiso 0.235(3) 1 d D U P A -1
H902 H 0.130108 -0.025141 -0.078614 0.075 Uiso 0.235(3) 1 calc R U P A -1
H900 H 0.058456 -0.112982 -0.076793 0.075 Uiso 0.235(3) 1 calc R U P A -1
H901 H 0.163628 -0.066268 -0.013068 0.075 Uiso 0.235(3) 1 calc R U P A -1
C991 C -0.0115(14) -0.0126(8) -0.0117(7) 0.050 Uiso 0.235(3) 1 d D U P A -1
H903 H -0.060854 -0.053863 0.007263 0.060 Uiso 0.235(3) 1 calc R U P A -1
H906 H -0.071112 0.002894 -0.048467 0.060 Uiso 0.235(3) 1 calc R U P A -1
Cl1 Cl 0.02670(19) 0.22600(12) 0.10602(9) 0.0600(5) Uani 0.5 1 d . . P B 2
Cl12 Cl -0.1214(2) 0.07013(16) 0.02673(13) 0.0727(7) Uani 0.5 1 d . . P B 2
C100 C -0.0976(7) 0.1569(4) 0.1024(3) 0.0474(17) Uani 0.5 1 d . . P B 2
H912 H -0.177225 0.186935 0.103821 0.057 Uiso 0.5 1 calc R U P B 2
H911 H -0.086288 0.134207 0.144975 0.057 Uiso 0.5 1 calc R U P B 2
C13 C 0.7722(2) 0.72278(14) 0.39198(12) 0.0202(5) Uani 1 1 d . . . . .
C36 C 0.3760(2) 0.82959(13) 0.71118(11) 0.0212(5) Uani 1 1 d . . . . .
C17 C 0.7281(2) 0.77797(15) 0.34690(12) 0.0237(5) Uani 1 1 d . . . . .
H17 H 0.656558 0.763604 0.307147 0.028 Uiso 1 1 calc R U . . .
C29 C 0.9328(2) 0.58403(14) 0.31545(12) 0.0242(5) Uani 1 1 d . . . . .
H29 H 0.963782 0.639875 0.337799 0.029 Uiso 1 1 calc R U . . .
C32 C 0.3839(3) 0.99794(15) 0.85894(12) 0.0263(5) Uani 1 1 d . . . . .
H32 H 0.290208 1.007644 0.851812 0.032 Uiso 1 1 calc R U . . .
C47 C 0.1218(2) 0.87716(14) 0.67985(12) 0.0227(5) Uani 1 1 d . . . . .
C35 C 0.6043(2) 0.99608(15) 0.84706(12) 0.0258(5) Uani 1 1 d . . . . .
H35 H 0.689902 1.003917 0.829984 0.031 Uiso 1 1 calc R U . . .
C33 C 0.4443(3) 0.95626(16) 0.91059(12) 0.0318(6) Uani 1 1 d . . . . .
H33 H 0.399470 0.932719 0.945260 0.038 Uiso 1 1 calc R U . . .
C12 C 0.6531(2) 0.83707(14) 0.54882(11) 0.0205(5) Uani 1 1 d . . . . .
H12 H 0.695006 0.809822 0.585162 0.025 Uiso 1 1 calc R U . . .
C44 C 0.2287(2) 0.65053(15) 0.44586(12) 0.0267(5) Uani 1 1 d . . . . .
H44 H 0.219995 0.606562 0.404936 0.032 Uiso 1 1 calc R U . . .
C8 C 0.6896(2) 0.92028(14) 0.53994(11) 0.0206(5) Uani 1 1 d . . . . .
C9 C 0.6050(2) 0.93405(14) 0.48072(12) 0.0217(5) Uani 1 1 d . . . . .
H9 H 0.607249 0.985697 0.461782 0.026 Uiso 1 1 calc R U . . .
C34 C 0.5798(3) 0.95500(16) 0.90313(12) 0.0304(6) Uani 1 1 d . . . . .
H34 H 0.645669 0.930316 0.931625 0.036 Uiso 1 1 calc R U . . .
C48 C 0.0933(2) 0.95348(14) 0.72412(12) 0.0245(5) Uani 1 1 d . . . . .
H48 H 0.153035 1.001234 0.732771 0.029 Uiso 1 1 calc R U . . .
C2 C 0.6294(2) 1.03090(13) 0.67216(11) 0.0187(4) Uani 1 1 d . . . . .
H2 H 0.573383 0.983205 0.649033 0.022 Uiso 1 1 calc R U . . .
C6 C 0.8313(2) 1.11687(14) 0.68249(12) 0.0237(5) Uani 1 1 d . . . . .
H6 H 0.911652 1.126931 0.666228 0.028 Uiso 1 1 calc R U . . .
C58 C 1.1336(3) 1.22011(17) 0.80739(13) 0.0343(6) Uani 1 1 d . . . . .
H58 H 1.166260 1.235106 0.765452 0.041 Uiso 1 1 calc R U . . .
C42 C 0.2225(2) 0.79836(14) 0.50128(11) 0.0204(5) Uani 1 1 d . . . . .
H42 H 0.209212 0.853792 0.497133 0.024 Uiso 1 1 calc R U . . .
C38 C 0.5515(3) 0.78052(15) 0.77185(13) 0.0306(6) Uani 1 1 d . . . . .
H38 H 0.640829 0.766780 0.786678 0.037 Uiso 1 1 calc R U . . .
C55 C 0.9992(3) 1.19653(15) 0.88900(13) 0.0321(6) Uani 1 1 d . . . . .
H55 H 0.921572 1.192868 0.914128 0.039 Uiso 1 1 calc R U . . .
C3 C 0.5916(2) 1.08734(13) 0.73104(11) 0.0194(5) Uani 1 1 d . . . . .
C11 C 0.5470(2) 0.79994(15) 0.49584(12) 0.0219(5) Uani 1 1 d . . . . .
H11 H 0.502809 0.742731 0.488952 0.026 Uiso 1 1 calc R U . . .
C18 C 0.7445(2) 0.59848(14) 0.47218(12) 0.0221(5) Uani 1 1 d . . . . .
C16 C 0.8051(2) 0.85739(15) 0.37002(13) 0.0270(5) Uani 1 1 d . . . . .
H16 H 0.795909 0.907225 0.349058 0.032 Uiso 1 1 calc R U . . .
C63 C 1.0835(3) 1.39422(16) 0.98513(14) 0.0361(6) Uani 1 1 d . . . . .
H63 H 1.018121 1.387750 1.017528 0.043 Uiso 1 1 calc R U . . .
C60 C 1.2778(3) 1.39680(15) 0.93586(13) 0.0309(6) Uani 1 1 d . . . . .
H60 H 1.370278 1.391718 0.927988 0.037 Uiso 1 1 calc R U . . .
C27 C 0.9649(3) 0.45145(16) 0.23707(13) 0.0333(6) Uani 1 1 d . . . . .
H27 H 1.016255 0.417710 0.207020 0.040 Uiso 1 1 calc R U . . .
C57 C 1.2103(3) 1.19171(17) 0.86185(15) 0.0397(7) Uani 1 1 d . . . . .
H57 H 1.304720 1.183527 0.864009 0.048 Uiso 1 1 calc R U . . .
C31 C 0.4830(2) 1.02274(14) 0.81922(11) 0.0211(5) Uani 1 1 d . . . . .
C41 C 0.2560(2) 0.78254(14) 0.56881(11) 0.0191(4) Uani 1 1 d . . . . .
C14 C 0.8766(2) 0.76989(14) 0.44303(12) 0.0212(5) Uani 1 1 d . . . . .
H14 H 0.925232 0.749201 0.481580 0.025 Uiso 1 1 calc R U . . .
C5 C 0.7960(2) 1.17399(14) 0.74092(13) 0.0251(5) Uani 1 1 d . . . . .
C37 C 0.5142(2) 0.82114(14) 0.71526(12) 0.0238(5) Uani 1 1 d . . . . .
H37 H 0.573603 0.840141 0.684244 0.029 Uiso 1 1 calc R U . . .
C4 C 0.6763(2) 1.15857(14) 0.76453(12) 0.0243(5) Uani 1 1 d . . . . .
H4 H 0.651783 1.196709 0.803727 0.029 Uiso 1 1 calc R U . . .
C1 C 0.7495(2) 1.04482(14) 0.64751(12) 0.0204(5) Uani 1 1 d . . . . .
C69 C 1.5704(3) 1.38135(16) 1.06192(13) 0.0326(6) Uani 1 1 d . . . . .
H69 H 1.565349 1.436218 1.089056 0.039 Uiso 1 1 calc R U . . .
C28 C 1.0094(2) 0.53399(15) 0.27016(13) 0.0273(5) Uani 1 1 d . . . . .
H28 H 1.090651 0.556456 0.262309 0.033 Uiso 1 1 calc R U . . .
C30 C 0.4654(2) 1.07053(14) 0.76038(12) 0.0219(5) Uani 1 1 d . . . . .
H30A H 0.401856 1.037720 0.721850 0.026 Uiso 1 1 calc R U . . .
H30B H 0.429878 1.124539 0.778774 0.026 Uiso 1 1 calc R U . . .
C24 C 0.8108(2) 0.55224(14) 0.32796(12) 0.0219(5) Uani 1 1 d . . . . .
C40 C 0.3288(2) 0.79439(14) 0.76637(12) 0.0259(5) Uani 1 1 d . . . . .
H40 H 0.237393 0.791623 0.777007 0.031 Uiso 1 1 calc R U . . .
C10 C 0.5178(2) 0.86025(14) 0.45361(12) 0.0232(5) Uani 1 1 d . . . . .
H10 H 0.449624 0.851741 0.412424 0.028 Uiso 1 1 calc R U . . .
C70 C 1.3371(2) 1.45408(15) 1.13582(12) 0.0254(5) Uani 1 1 d . . . . .
C54 C 1.0024(2) 1.22437(14) 0.82401(12) 0.0249(5) Uani 1 1 d . . . . .
C19 C 0.8726(2) 0.58976(14) 0.50146(13) 0.0252(5) Uani 1 1 d . . . . .
H19 H 0.941336 0.589435 0.473576 0.030 Uiso 1 1 calc R U . . .
C7 C 0.7957(2) 0.98264(14) 0.58554(12) 0.0235(5) Uani 1 1 d . . . . .
H7A H 0.835954 1.014975 0.555408 0.028 Uiso 1 1 calc R U . . .
H7B H 0.863328 0.950901 0.604533 0.028 Uiso 1 1 calc R U . . .
C59 C 1.2202(3) 1.38018(15) 0.99614(13) 0.0288(5) Uani 1 1 d . . . . .
C71 C 1.3554(2) 1.45769(16) 1.20893(13) 0.0297(5) Uani 1 1 d . . . . .
H71 H 1.345392 1.407681 1.225049 0.036 Uiso 1 1 calc R U . . .
C43 C 0.2088(2) 0.73313(15) 0.44028(12) 0.0261(5) Uani 1 1 d . . . . .
H43 H 0.186240 0.744792 0.395612 0.031 Uiso 1 1 calc R U . . .
C52 C 0.0291(2) 0.80742(15) 0.66666(13) 0.0268(5) Uani 1 1 d . . . . .
H52 H 0.045362 0.756296 0.636780 0.032 Uiso 1 1 calc R U . . .
C64 C 1.4588(3) 1.32462(15) 1.04535(12) 0.0284(6) Uani 1 1 d . . . . .
C23 C 0.6433(2) 0.59727(15) 0.51475(13) 0.0281(5) Uani 1 1 d . . . . .
H23 H 0.557035 0.601365 0.495832 0.034 Uiso 1 1 calc R U . . .
C45 C 0.2615(2) 0.63341(15) 0.51268(13) 0.0256(5) Uani 1 1 d . . . . .
H45 H 0.274237 0.577817 0.516566 0.031 Uiso 1 1 calc R U . . .
C49 C -0.0228(3) 0.95899(16) 0.75528(13) 0.0305(6) Uani 1 1 d . . . . .
H49 H -0.039846 1.009976 0.785098 0.037 Uiso 1 1 calc R U . . .
C39 C 0.4374(3) 0.76429(15) 0.80348(13) 0.0324(6) Uani 1 1 d . . . . .
H39 H 0.433774 0.737302 0.844121 0.039 Uiso 1 1 calc R U . . .
C75 C 1.3508(3) 1.52987(15) 1.11326(13) 0.0324(6) Uani 1 1 d . . . . .
H75 H 1.337595 1.528966 1.064649 0.039 Uiso 1 1 calc R U . . .
C46 C 0.2755(2) 0.69906(14) 0.57366(12) 0.0239(5) Uani 1 1 d . . . . .
H46 H 0.298107 0.687210 0.618255 0.029 Uiso 1 1 calc R U . . .
C73 C 1.4030(3) 1.60892(17) 1.23502(14) 0.0373(6) Uani 1 1 d . . . . .
H73 H 1.425719 1.660569 1.267971 0.045 Uiso 1 1 calc R U . . .
C53 C 0.8889(2) 1.25025(15) 0.78037(14) 0.0316(6) Uani 1 1 d . . . . .
H53A H 0.921938 1.279253 0.745986 0.038 Uiso 1 1 calc R U . . .
H53B H 0.840852 1.290017 0.811508 0.038 Uiso 1 1 calc R U . . .
C15 C 0.8958(2) 0.85229(15) 0.42917(13) 0.0261(5) Uani 1 1 d . . . . .
H15 H 0.960165 0.898195 0.456485 0.031 Uiso 1 1 calc R U . . .
C25 C 0.7667(3) 0.46848(16) 0.29322(14) 0.0347(6) Uani 1 1 d . . . . .
H25 H 0.684880 0.445844 0.300118 0.042 Uiso 1 1 calc R U . . .
C56 C 1.1276(3) 1.17725(16) 0.91222(15) 0.0372(6) Uani 1 1 d . . . . .
H56 H 1.154054 1.157519 0.955810 0.045 Uiso 1 1 calc R U . . .
C21 C 0.7968(3) 0.58257(16) 0.61355(14) 0.0352(6) Uani 1 1 d . . . . .
H21 H 0.814347 0.578225 0.660863 0.042 Uiso 1 1 calc R U . . .
C72 C 1.3884(3) 1.53485(18) 1.25821(13) 0.0353(6) Uani 1 1 d . . . . .
H72 H 1.400586 1.536255 1.306928 0.042 Uiso 1 1 calc R U . . .
C51 C -0.0873(2) 0.81316(16) 0.69751(14) 0.0318(6) Uani 1 1 d . . . . .
H51 H -0.148417 0.766001 0.688218 0.038 Uiso 1 1 calc R U . . .
C26 C 0.8439(3) 0.41863(16) 0.24848(15) 0.0402(7) Uani 1 1 d . . . . .
H26 H 0.813835 0.362665 0.226009 0.048 Uiso 1 1 calc R U . . .
C65 C 1.4698(3) 1.24230(16) 1.00516(13) 0.0358(6) Uani 1 1 d . . . . .
H65 H 1.396904 1.202657 0.994472 0.043 Uiso 1 1 calc R U . . .
C20 C 0.8984(3) 0.58158(15) 0.57153(13) 0.0299(6) Uani 1 1 d . . . . .
H20 H 0.983974 0.575429 0.590308 0.036 Uiso 1 1 calc R U . . .
C22 C 0.6697(3) 0.58999(16) 0.58527(14) 0.0364(6) Uani 1 1 d . . . . .
H22 H 0.601406 0.590130 0.613417 0.044 Uiso 1 1 calc R U . . .
C74 C 1.3839(3) 1.60683(16) 1.16250(14) 0.0367(6) Uani 1 1 d . . . . .
H74 H 1.393398 1.657158 1.146797 0.044 Uiso 1 1 calc R U . . .
C61 C 1.1778(3) 1.42045(16) 0.88855(15) 0.0407(7) Uani 1 1 d . . . . .
H61 H 1.189461 1.434670 0.842654 0.049 Uiso 1 1 calc R U . . .
C66 C 1.5888(3) 1.21915(19) 0.98102(14) 0.0461(8) Uani 1 1 d . . . . .
H66 H 1.594822 1.164615 0.953514 0.055 Uiso 1 1 calc R U . . .
C50 C -0.1130(3) 0.88888(17) 0.74209(14) 0.0332(6) Uani 1 1 d . . . . .
H50 H -0.190778 0.892460 0.763074 0.040 Uiso 1 1 calc R U . . .
C68 C 1.6891(3) 1.35759(19) 1.03869(16) 0.0451(7) Uani 1 1 d . . . . .
H68 H 1.763269 1.396213 1.050734 0.054 Uiso 1 1 calc R U . . .
C62 C 1.0589(3) 1.41919(16) 0.91892(15) 0.0423(7) Uani 1 1 d . . . . .
H62 H 0.973408 1.432439 0.897735 0.051 Uiso 1 1 calc R U . . .
C67 C 1.6975(3) 1.2771(2) 0.99791(16) 0.0491(8) Uani 1 1 d . . . . .
H67 H 1.777068 1.261697 0.981644 0.059 Uiso 1 1 calc R U . . .
P2 P 0.28200(6) 0.87481(4) 0.64516(3) 0.01947(12) Uani 1 1 d . . . . .
P1 P 0.69802(6) 0.61563(4) 0.38212(3) 0.02202(13) Uani 1 1 d . . . . .
P3 P 1.29746(7) 1.34939(4) 1.07460(3) 0.02840(15) Uani 1 1 d . . . . .
Fe1 Fe 0.70844(3) 0.83122(2) 0.44997(2) 0.01718(8) Uani 1 1 d . . . . .
Fe2 Fe 0.46942(3) 0.89237(2) 0.80965(2) 0.02089(8) Uani 1 1 d . . . . .
Fe3 Fe 1.12954(3) 1.30146(2) 0.90363(2) 0.02341(8) Uani 1 1 d . . . . .

loop_
_atom_site_aniso_label
_atom_site_aniso_U_11
_atom_site_aniso_U_22
_atom_site_aniso_U_33
_atom_site_aniso_U_23
_atom_site_aniso_U_13
_atom_site_aniso_U_12
Cl1 0.0654(11) 0.0670(11) 0.0497(10) 0.0203(9) 0.0090(8) -0.0072(9)
Cl12 0.0730(15) 0.0549(13) 0.0917(18) 0.0094(12) 0.0361(13) -0.0007(10)
C100 0.082(5) 0.024(3) 0.029(3) -0.003(2) -0.013(3) 0.014(3)
C13 0.0196(11) 0.0199(11) 0.0216(11) 0.0023(9) 0.0085(9) 0.0040(9)
C36 0.0275(12) 0.0147(11) 0.0200(11) 0.0024(9) 0.0000(9) -0.0003(9)
C17 0.0278(12) 0.0274(12) 0.0179(11) 0.0059(10) 0.0083(9) 0.0060(10)
C29 0.0278(13) 0.0167(11) 0.0249(12) -0.0005(9) 0.0008(10) 0.0009(10)
C32 0.0332(13) 0.0248(12) 0.0189(11) -0.0015(10) 0.0085(10) 0.0018(10)
C47 0.0240(12) 0.0211(11) 0.0219(11) 0.0033(9) 0.0013(9) 0.0023(9)
C35 0.0291(13) 0.0251(12) 0.0197(11) -0.0009(10) 0.0027(10) -0.0024(10)
C33 0.0452(16) 0.0323(14) 0.0158(11) 0.0013(10) 0.0066(11) -0.0043(12)
C12 0.0217(11) 0.0232(12) 0.0191(11) 0.0069(9) 0.0076(9) 0.0048(9)
C44 0.0231(12) 0.0276(13) 0.0234(12) -0.0056(10) 0.0022(10) -0.0014(10)
C8 0.0205(11) 0.0226(11) 0.0190(11) 0.0013(9) 0.0098(9) 0.0037(9)
C9 0.0219(12) 0.0190(11) 0.0268(12) 0.0065(10) 0.0084(9) 0.0083(9)
C34 0.0391(15) 0.0290(13) 0.0182(11) 0.0002(10) -0.0041(10) -0.0030(11)
C48 0.0290(13) 0.0197(11) 0.0246(12) 0.0058(10) 0.0012(10) 0.0020(10)
C2 0.0221(11) 0.0145(10) 0.0187(11) 0.0032(9) 0.0007(9) 0.0002(9)
C6 0.0215(12) 0.0224(12) 0.0275(12) 0.0072(10) 0.0033(10) -0.0009(9)
C58 0.0336(14) 0.0388(15) 0.0235(13) -0.0099(11) 0.0120(11) -0.0046(12)
C42 0.0178(11) 0.0212(11) 0.0229(11) 0.0072(9) 0.0012(9) 0.0021(9)
C38 0.0369(14) 0.0194(12) 0.0318(13) 0.0026(10) -0.0080(11) 0.0067(11)
C55 0.0391(15) 0.0242(13) 0.0314(14) 0.0014(11) 0.0106(11) -0.0046(11)
C3 0.0243(12) 0.0147(10) 0.0195(11) 0.0045(9) 0.0026(9) 0.0008(9)
C11 0.0191(11) 0.0228(12) 0.0249(12) 0.0043(10) 0.0093(9) 0.0033(9)
C18 0.0255(12) 0.0147(11) 0.0260(12) 0.0050(9) 0.0029(10) 0.0007(9)
C16 0.0353(14) 0.0224(12) 0.0280(13) 0.0094(10) 0.0163(11) 0.0052(10)
C63 0.0374(15) 0.0292(14) 0.0320(14) -0.0127(11) -0.0013(12) 0.0088(12)
C60 0.0390(15) 0.0225(12) 0.0281(13) 0.0063(10) -0.0058(11) -0.0069(11)
C27 0.0439(16) 0.0262(13) 0.0287(13) -0.0002(11) 0.0075(12) 0.0137(12)
C57 0.0366(15) 0.0321(15) 0.0399(16) -0.0144(12) 0.0015(13) 0.0101(12)
C31 0.0263(12) 0.0174(11) 0.0169(11) -0.0024(9) 0.0048(9) -0.0004(9)
C41 0.0173(11) 0.0200(11) 0.0194(11) 0.0034(9) 0.0024(9) -0.0001(9)
C14 0.0167(11) 0.0208(11) 0.0263(12) 0.0032(10) 0.0067(9) 0.0036(9)
C5 0.0294(13) 0.0145(11) 0.0295(13) 0.0049(10) -0.0024(10) -0.0027(10)
C37 0.0282(13) 0.0190(11) 0.0221(11) 0.0000(9) 0.0022(10) 0.0031(10)
C4 0.0311(13) 0.0150(11) 0.0241(12) -0.0008(9) 0.0033(10) 0.0016(10)
C1 0.0227(11) 0.0176(11) 0.0206(11) 0.0051(9) 0.0003(9) 0.0018(9)
C69 0.0437(16) 0.0240(13) 0.0318(14) 0.0076(11) 0.0056(12) 0.0093(12)
C28 0.0271(13) 0.0269(13) 0.0277(13) 0.0052(10) 0.0035(10) 0.0052(10)
C30 0.0264(12) 0.0147(11) 0.0236(12) 0.0003(9) 0.0062(10) 0.0029(9)
C24 0.0252(12) 0.0179(11) 0.0213(11) 0.0029(9) -0.0008(9) 0.0027(9)
C40 0.0316(13) 0.0221(12) 0.0225(12) 0.0061(10) -0.0022(10) -0.0050(10)
C10 0.0175(11) 0.0264(12) 0.0264(12) 0.0049(10) 0.0053(9) 0.0064(9)
C70 0.0296(13) 0.0242(12) 0.0205(11) 0.0006(10) 0.0025(10) 0.0039(10)
C54 0.0311(13) 0.0175(11) 0.0227(12) -0.0032(9) 0.0068(10) -0.0032(10)
C19 0.0261(12) 0.0201(12) 0.0291(13) 0.0053(10) 0.0033(10) 0.0014(10)
C7 0.0224(12) 0.0240(12) 0.0236(12) 0.0030(10) 0.0071(9) -0.0001(10)
C59 0.0368(14) 0.0190(12) 0.0246(12) -0.0041(10) -0.0035(11) 0.0018(10)
C71 0.0309(13) 0.0313(14) 0.0251(12) 0.0035(11) 0.0018(10) 0.0010(11)
C43 0.0235(12) 0.0331(13) 0.0202(11) 0.0057(10) -0.0017(9) -0.0007(10)
C52 0.0280(13) 0.0208(12) 0.0291(13) 0.0000(10) 0.0040(10) 0.0023(10)
C64 0.0463(16) 0.0217(12) 0.0183(11) 0.0072(10) -0.0004(11) 0.0091(11)
C23 0.0288(13) 0.0240(12) 0.0346(14) 0.0110(11) 0.0069(11) 0.0066(10)
C45 0.0275(13) 0.0184(11) 0.0291(13) 0.0021(10) 0.0025(10) 0.0014(10)
C49 0.0365(14) 0.0274(13) 0.0275(13) 0.0031(11) 0.0068(11) 0.0103(11)
C39 0.0485(16) 0.0216(12) 0.0267(13) 0.0115(11) -0.0069(12) -0.0024(11)
C75 0.0449(16) 0.0254(13) 0.0250(13) 0.0018(11) 0.0028(11) 0.0042(12)
C46 0.0286(13) 0.0215(12) 0.0215(11) 0.0063(10) 0.0002(10) 0.0003(10)
C73 0.0330(15) 0.0326(15) 0.0354(15) -0.0115(12) -0.0046(12) 0.0039(12)
C53 0.0333(14) 0.0198(12) 0.0371(14) 0.0035(11) -0.0051(11) -0.0075(11)
C15 0.0215(12) 0.0228(12) 0.0335(13) 0.0006(10) 0.0134(10) 0.0002(10)
C25 0.0353(15) 0.0237(13) 0.0413(15) 0.0012(12) 0.0044(12) -0.0056(11)
C56 0.0501(17) 0.0223(13) 0.0347(15) -0.0001(11) -0.0029(13) 0.0048(12)
C21 0.0525(18) 0.0265(13) 0.0266(13) 0.0064(11) 0.0026(12) 0.0073(12)
C72 0.0338(14) 0.0451(16) 0.0206(12) -0.0041(12) -0.0012(11) 0.0035(12)
C51 0.0263(13) 0.0289(13) 0.0374(14) 0.0024(11) 0.0041(11) -0.0025(11)
C26 0.0524(18) 0.0181(12) 0.0450(17) -0.0035(12) 0.0070(14) 0.0003(12)
C65 0.0507(17) 0.0281(14) 0.0260(13) 0.0031(11) -0.0051(12) 0.0125(12)
C20 0.0348(14) 0.0198(12) 0.0321(13) 0.0033(10) -0.0042(11) 0.0030(11)
C22 0.0467(17) 0.0328(14) 0.0368(15) 0.0140(12) 0.0199(13) 0.0110(13)
C74 0.0444(16) 0.0229(13) 0.0387(15) -0.0004(11) 0.0014(13) 0.0058(12)
C61 0.0559(19) 0.0242(14) 0.0358(15) 0.0071(12) -0.0177(14) -0.0060(13)
C66 0.071(2) 0.0363(16) 0.0288(14) 0.0008(12) -0.0011(14) 0.0289(16)
C50 0.0263(13) 0.0367(15) 0.0383(15) 0.0084(12) 0.0098(11) 0.0083(11)
C68 0.0463(18) 0.0407(17) 0.0512(18) 0.0121(14) 0.0105(15) 0.0130(14)
C62 0.0480(18) 0.0228(13) 0.0432(16) -0.0105(12) -0.0190(14) 0.0117(12)
C67 0.054(2) 0.0524(19) 0.0431(17) 0.0075(15) 0.0102(15) 0.0261(17)
P2 0.0235(3) 0.0157(3) 0.0184(3) 0.0035(2) 0.0009(2) -0.0001(2)
P1 0.0201(3) 0.0210(3) 0.0240(3) 0.0040(2) 0.0015(2) 0.0002(2)
P3 0.0412(4) 0.0209(3) 0.0210(3) 0.0018(3) 0.0025(3) -0.0007(3)
Fe1 0.01754(16) 0.01759(16) 0.01769(16) 0.00455(13) 0.00564(12) 0.00373(12)
Fe2 0.02639(18) 0.01955(17) 0.01582(16) 0.00346(13) 0.00087(13) -0.00048(14)
Fe3 0.02792(18) 0.01941(17) 0.01949(17) -0.00257(13) 0.00293(14) 0.00070(14)

loop_
_atom_type_symbol
_atom_type_description
_atom_type_scat_dispersion_real
_atom_type_scat_dispersion_imag
_atom_type_scat_source
C C 0.0033 0.0016 'International Tables Vol C Tables 4.2.6.8 and 6.1.1.4'
H H 0.0000 0.0000 'International Tables Vol C Tables 4.2.6.8 and 6.1.1.4'
P P 0.1023 0.0942 'International Tables Vol C Tables 4.2.6.8 and 6.1.1.4'
Fe Fe 0.3463 0.8444 'International Tables Vol C Tables 4.2.6.8 and 6.1.1.4'
Cl Cl 0.1484 0.1585 'International Tables Vol C Tables 4.2.6.8 and 6.1.1.4'
O O 0.0106 0.0060 'International Tables Vol C Tables 4.2.6.8 and 6.1.1.4'

loop_
_geom_angle_atom_site_label_1
_geom_angle_atom_site_label_2
_geom_angle_atom_site_label_3
_geom_angle
_geom_angle_site_symmetry_1
_geom_angle_site_symmetry_3
_geom_angle_publ_flag
C993 C992 C991 118.1(10) . . ?
C992 C993 C994 117.1(10) . . ?
C996 C991 C992 121.4(13) . . ?
Cl1 C100 Cl12 116.3(4) . . ?
C14 C13 C17 106.96(19) . . ?
C14 C13 P1 130.15(17) . . ?
C17 C13 P1 122.86(17) . . ?
C14 C13 Fe1 69.26(12) . . ?
C17 C13 Fe1 68.74(12) . . ?
P1 C13 Fe1 125.61(11) . . ?
C37 C36 C40 107.1(2) . . ?
C37 C36 P2 124.69(17) . . ?
C40 C36 P2 128.18(18) . . ?
C37 C36 Fe2 69.19(13) . . ?
C40 C36 Fe2 69.33(13) . . ?
P2 C36 Fe2 127.78(11) . . ?
C16 C17 C13 108.3(2) . . ?
C16 C17 Fe1 69.63(13) . . ?
C13 C17 Fe1 69.92(12) . . ?
C24 C29 C28 121.3(2) . . ?
C31 C32 C33 108.4(2) . . ?
C31 C32 Fe2 70.32(13) . . ?
C33 C32 Fe2 69.42(14) . . ?
C52 C47 C48 118.1(2) . . ?
C52 C47 P2 124.26(18) . . ?
C48 C47 P2 117.58(18) . . ?
C34 C35 C31 108.5(2) . . ?
C34 C35 Fe2 69.34(14) . . ?
C31 C35 Fe2 70.06(13) . . ?
C34 C33 C32 108.0(2) . . ?
C34 C33 Fe2 69.94(14) . . ?
C32 C33 Fe2 69.76(13) . . ?
C11 C12 C8 108.55(19) . . ?
C11 C12 Fe1 70.26(12) . . ?
C8 C12 Fe1 69.35(12) . . ?
C43 C44 C45 119.8(2) . . ?
C9 C8 C12 107.34(19) . . ?
C9 C8 C7 126.3(2) . . ?
C12 C8 C7 126.3(2) . . ?
C9 C8 Fe1 69.42(12) . . ?
C12 C8 Fe1 69.59(12) . . ?
C7 C8 Fe1 127.16(15) . . ?
C10 C9 C8 108.2(2) . . ?
C10 C9 Fe1 69.98(12) . . ?
C8 C9 Fe1 69.49(12) . . ?
C33 C34 C35 108.0(2) . . ?
C33 C34 Fe2 69.67(14) . . ?
C35 C34 Fe2 70.04(13) . . ?
C49 C48 C47 121.0(2) . . ?
C1 C2 C3 121.0(2) . . ?
C5 C6 C1 121.6(2) . . ?
C57 C58 C54 108.7(2) . . ?
C57 C58 Fe3 69.75(14) . . ?
C54 C58 Fe3 69.94(13) . . ?
C43 C42 C41 121.2(2) . . ?
C39 C38 C37 107.9(2) . . ?
C39 C38 Fe2 69.73(14) . . ?
C37 C38 Fe2 69.27(13) . . ?
C56 C55 C54 108.6(2) . . ?
C56 C55 Fe3 69.68(15) . . ?
C54 C55 Fe3 69.29(14) . . ?
C4 C3 C2 118.6(2) . . ?
C4 C3 C30 119.92(19) . . ?
C2 C3 C30 121.41(19) . . ?
C12 C11 C10 107.6(2) . . ?
C12 C11 Fe1 69.13(12) . . ?
C10 C11 Fe1 69.19(12) . . ?
C23 C18 C19 118.3(2) . . ?
C23 C18 P1 116.35(17) . . ?
C19 C18 P1 125.28(18) . . ?
C15 C16 C17 108.0(2) . . ?
C15 C16 Fe1 69.63(13) . . ?
C17 C16 Fe1 69.23(13) . . ?
C62 C63 C59 108.1(3) . . ?
C62 C63 Fe3 69.79(15) . . ?
C59 C63 Fe3 69.89(14) . . ?
C61 C60 C59 108.6(2) . . ?
C61 C60 Fe3 69.70(15) . . ?
C59 C60 Fe3 69.58(14) . . ?
C28 C27 C26 119.8(2) . . ?
C56 C57 C58 108.1(2) . . ?
C56 C57 Fe3 70.26(14) . . ?
C58 C57 Fe3 69.46(14) . . ?
C35 C31 C32 107.1(2) . . ?
C35 C31 C30 125.8(2) . . ?
C32 C31 C30 127.1(2) . . ?
C35 C31 Fe2 69.45(13) . . ?
C32 C31 Fe2 69.09(13) . . ?
C30 C31 Fe2 127.95(15) . . ?
C46 C41 C42 118.4(2) . . ?
C46 C41 P2 124.17(17) . . ?
C42 C41 P2 117.34(16) . . ?
C15 C14 C13 108.3(2) . . ?
C15 C14 Fe1 69.33(13) . . ?
C13 C14 Fe1 69.59(12) . . ?
C4 C5 C6 118.7(2) . . ?
C4 C5 C53 120.3(2) . . ?
C6 C5 C53 120.9(2) . . ?
C38 C37 C36 108.5(2) . . ?
C38 C37 Fe2 70.06(13) . . ?
C36 C37 Fe2 70.06(13) . . ?
C5 C4 C3 121.5(2) . . ?
C2 C1 C6 118.5(2) . . ?
C2 C1 C7 122.2(2) . . ?
C6 C1 C7 119.3(2) . . ?
C68 C69 C64 121.0(3) . . ?
C27 C28 C29 119.9(2) . . ?
C3 C30 C31 112.86(19) . . ?
C29 C24 C25 117.9(2) . . ?
C29 C24 P1 124.32(17) . . ?
C25 C24 P1 117.58(18) . . ?
C39 C40 C36 108.3(2) . . ?
C39 C40 Fe2 69.78(14) . . ?
C36 C40 Fe2 69.87(13) . . ?
C9 C10 C11 108.3(2) . . ?
C9 C10 Fe1 69.34(12) . . ?
C11 C10 Fe1 70.00(12) . . ?
C75 C70 C71 118.3(2) . . ?
C75 C70 P3 123.63(18) . . ?
C71 C70 P3 118.05(18) . . ?
C58 C54 C55 106.6(2) . . ?
C58 C54 C53 126.4(2) . . ?
C55 C54 C53 126.9(2) . . ?
C58 C54 Fe3 69.31(14) . . ?
C55 C54 Fe3 69.87(14) . . ?
C53 C54 Fe3 127.22(16) . . ?
C20 C19 C18 120.8(2) . . ?
C8 C7 C1 114.87(19) . . ?
C60 C59 C63 106.9(2) . . ?
C60 C59 P3 129.3(2) . . ?
C63 C59 P3 123.8(2) . . ?
C60 C59 Fe3 69.52(13) . . ?
C63 C59 Fe3 69.00(14) . . ?
P3 C59 Fe3 127.39(13) . . ?
C72 C71 C70 121.0(2) . . ?
C44 C43 C42 119.8(2) . . ?
C51 C52 C47 120.8(2) . . ?
C69 C64 C65 118.2(3) . . ?
C69 C64 P3 124.37(19) . . ?
C65 C64 P3 117.5(2) . . ?
C22 C23 C18 120.7(2) . . ?
C46 C45 C44 120.1(2) . . ?
C50 C49 C48 120.0(2) . . ?
C38 C39 C40 108.1(2) . . ?
C38 C39 Fe2 69.93(14) . . ?
C40 C39 Fe2 69.52(13) . . ?
C74 C75 C70 120.6(2) . . ?
C45 C46 C41 120.7(2) . . ?
C72 C73 C74 120.0(2) . . ?
C54 C53 C5 111.7(2) . . ?
C16 C15 C14 108.5(2) . . ?
C16 C15 Fe1 69.60(13) . . ?
C14 C15 Fe1 69.76(12) . . ?
C26 C25 C24 120.6(2) . . ?
C57 C56 C55 107.9(2) . . ?
C57 C56 Fe3 69.45(15) . . ?
C55 C56 Fe3 69.82(14) . . ?
C22 C21 C20 120.0(2) . . ?
C73 C72 C71 120.0(2) . . ?
C50 C51 C52 120.2(2) . . ?
C27 C26 C25 120.5(2) . . ?
C66 C65 C64 120.6(3) . . ?
C21 C20 C19 120.0(2) . . ?
C21 C22 C23 120.2(2) . . ?
C73 C74 C75 120.1(3) . . ?
C62 C61 C60 108.0(2) . . ?
C62 C61 Fe3 69.62(16) . . ?
C60 C61 Fe3 69.59(14) . . ?
C67 C66 C65 119.9(3) . . ?
C49 C50 C51 119.8(2) . . ?
C67 C68 C69 120.1(3) . . ?
C61 C62 C63 108.4(2) . . ?
C61 C62 Fe3 70.06(15) . . ?
C63 C62 Fe3 69.27(14) . . ?
C68 C67 C66 120.2(3) . . ?
C36 P2 C41 100.62(10) . . ?
C36 P2 C47 99.79(10) . . ?
C41 P2 C47 102.78(10) . . ?
C13 P1 C18 100.75(10) . . ?
C13 P1 C24 101.25(10) . . ?
C18 P1 C24 103.27(10) . . ?
C59 P3 C70 100.63(11) . . ?
C59 P3 C64 99.71(11) . . ?
C70 P3 C64 101.70(11) . . ?
C17 Fe1 C16 41.14(9) . . ?
C17 Fe1 C15 69.00(10) . . ?
C16 Fe1 C15 40.77(10) . . ?
C17 Fe1 C9 123.84(9) . . ?
C16 Fe1 C9 104.94(9) . . ?
C15 Fe1 C9 117.92(9) . . ?
C17 Fe1 C8 160.69(9) . . ?
C16 Fe1 C8 122.80(9) . . ?
C15 Fe1 C8 105.43(9) . . ?
C9 Fe1 C8 41.09(9) . . ?
C17 Fe1 C12 156.87(9) . . ?
C16 Fe1 C12 161.23(10) . . ?
C15 Fe1 C12 125.16(10) . . ?
C9 Fe1 C12 68.82(9) . . ?
C8 Fe1 C12 41.06(9) . . ?
C17 Fe1 C14 69.16(9) . . ?
C16 Fe1 C14 68.93(9) . . ?
C15 Fe1 C14 40.92(9) . . ?
C9 Fe1 C14 153.79(9) . . ?
C8 Fe1 C14 119.49(9) . . ?
C12 Fe1 C14 108.42(9) . . ?
C17 Fe1 C10 107.36(9) . . ?
C16 Fe1 C10 119.00(10) . . ?
C15 Fe1 C10 153.29(9) . . ?
C9 Fe1 C10 40.68(9) . . ?
C8 Fe1 C10 68.85(9) . . ?
C12 Fe1 C10 68.53(9) . . ?
C14 Fe1 C10 164.59(9) . . ?
C17 Fe1 C13 41.34(9) . . ?
C16 Fe1 C13 69.43(9) . . ?
C15 Fe1 C13 69.24(9) . . ?
C9 Fe1 C13 162.57(9) . . ?
C8 Fe1 C13 155.75(9) . . ?
C12 Fe1 C13 121.62(9) . . ?
C14 Fe1 C13 41.15(9) . . ?
C10 Fe1 C13 126.49(9) . . ?
C17 Fe1 C11 121.42(10) . . ?
C16 Fe1 C11 155.36(10) . . ?
C15 Fe1 C11 163.46(10) . . ?
C9 Fe1 C11 68.70(9) . . ?
C8 Fe1 C11 68.90(9) . . ?
C12 Fe1 C11 40.61(9) . . ?
C14 Fe1 C11 127.19(9) . . ?
C10 Fe1 C11 40.81(9) . . ?
C13 Fe1 C11 109.18(9) . . ?
C37 Fe2 C33 172.36(10) . . ?
C37 Fe2 C40 68.35(10) . . ?
C33 Fe2 C40 113.69(10) . . ?
C37 Fe2 C34 133.78(10) . . ?
C33 Fe2 C34 40.39(10) . . ?
C40 Fe2 C34 143.42(10) . . ?
C37 Fe2 C39 68.23(10) . . ?
C33 Fe2 C39 108.16(10) . . ?
C40 Fe2 C39 40.70(9) . . ?
C34 Fe2 C39 112.44(10) . . ?
C37 Fe2 C32 146.38(9) . . ?
C33 Fe2 C32 40.82(10) . . ?
C40 Fe2 C32 110.27(10) . . ?
C34 Fe2 C32 68.24(10) . . ?
C39 Fe2 C32 133.87(10) . . ?
C37 Fe2 C38 40.68(9) . . ?
C33 Fe2 C38 132.34(10) . . ?
C40 Fe2 C38 68.23(10) . . ?
C34 Fe2 C38 108.28(10) . . ?
C39 Fe2 C38 40.34(10) . . ?
C32 Fe2 C38 172.49(10) . . ?
C37 Fe2 C36 40.75(9) . . ?
C33 Fe2 C36 145.29(10) . . ?
C40 Fe2 C36 40.79(9) . . ?
C34 Fe2 C36 174.20(10) . . ?
C39 Fe2 C36 68.60(9) . . ?
C32 Fe2 C36 115.49(9) . . ?
C38 Fe2 C36 68.56(9) . . ?
C37 Fe2 C35 110.49(10) . . ?
C33 Fe2 C35 68.09(10) . . ?
C40 Fe2 C35 175.29(9) . . ?
C34 Fe2 C35 40.63(9) . . ?
C39 Fe2 C35 143.63(10) . . ?
C32 Fe2 C35 67.97(10) . . ?
C38 Fe2 C35 114.11(10) . . ?
C36 Fe2 C35 135.45(9) . . ?
C37 Fe2 C31 115.61(9) . . ?
C33 Fe2 C31 68.57(9) . . ?
C40 Fe2 C31 135.41(9) . . ?
C34 Fe2 C31 68.49(10) . . ?
C39 Fe2 C31 174.18(10) . . ?
C32 Fe2 C31 40.60(9) . . ?
C38 Fe2 C31 145.38(10) . . ?
C36 Fe2 C31 111.10(9) . . ?
C35 Fe2 C31 40.50(9) . . ?
C58 Fe3 C63 164.38(11) . . ?
C58 Fe3 C57 40.79(11) . . ?
C63 Fe3 C57 154.04(11) . . ?
C58 Fe3 C54 40.75(10) . . ?
C63 Fe3 C54 127.27(10) . . ?
C57 Fe3 C54 68.86(10) . . ?
C58 Fe3 C62 125.52(11) . . ?
C63 Fe3 C62 40.94(11) . . ?
C57 Fe3 C62 163.84(13) . . ?
C54 Fe3 C62 105.91(10) . . ?
C58 Fe3 C60 117.17(11) . . ?
C63 Fe3 C60 68.61(11) . . ?
C57 Fe3 C60 108.18(11) . . ?
C54 Fe3 C60 149.89(10) . . ?
C62 Fe3 C60 68.21(11) . . ?
C58 Fe3 C56 68.18(11) . . ?
C63 Fe3 C56 120.69(12) . . ?
C57 Fe3 C56 40.30(11) . . ?
C54 Fe3 C56 68.84(10) . . ?
C62 Fe3 C56 153.71(13) . . ?
C60 Fe3 C56 129.30(11) . . ?
C58 Fe3 C59 152.06(11) . . ?
C63 Fe3 C59 41.11(10) . . ?
C57 Fe3 C59 119.39(11) . . ?
C54 Fe3 C59 166.81(10) . . ?
C62 Fe3 C59 68.96(10) . . ?
C60 Fe3 C59 40.90(10) . . ?
C56 Fe3 C59 110.04(10) . . ?
C58 Fe3 C61 105.67(11) . . ?
C63 Fe3 C61 68.58(12) . . ?
C57 Fe3 C61 126.81(13) . . ?
C54 Fe3 C61 115.58(10) . . ?
C62 Fe3 C61 40.32(12) . . ?
C60 Fe3 C61 40.71(10) . . ?
C56 Fe3 C61 165.68(13) . . ?
C59 Fe3 C61 68.93(10) . . ?
C58 Fe3 C55 67.99(10) . . ?
C63 Fe3 C55 109.50(11) . . ?
C57 Fe3 C55 67.94(11) . . ?
C54 Fe3 C55 40.85(9) . . ?
C62 Fe3 C55 118.77(12) . . ?
C60 Fe3 C55 167.90(10) . . ?
C56 Fe3 C55 40.50(11) . . ?
C59 Fe3 C55 129.94(10) . . ?
C61 Fe3 C55 150.83(11) . . ?

loop_
_geom_bond_atom_site_label_1
_geom_bond_atom_site_label_2
_geom_bond_distance
_geom_bond_site_symmetry_2
_geom_bond_publ_flag
C992 C993 1.4990(14) . ?
C992 C991 1.4992(14) . ?
C993 C994 1.4991(10) . ?
C996 C991 1.4989(14) . ?
Cl1 C100 1.629(7) . ?
Cl12 C100 1.770(6) . ?
C13 C14 1.430(3) . ?
C13 C17 1.432(3) . ?
C13 P1 1.810(2) . ?
C13 Fe1 2.037(2) . ?
C36 C37 1.424(3) . ?
C36 C40 1.427(3) . ?
C36 P2 1.817(2) . ?
C36 Fe2 2.051(2) . ?
C17 C16 1.422(3) . ?
C17 Fe1 2.021(2) . ?
C29 C24 1.389(3) . ?
C29 C28 1.390(3) . ?
C32 C31 1.426(3) . ?
C32 C33 1.426(3) . ?
C32 Fe2 2.047(2) . ?
C47 C52 1.391(3) . ?
C47 C48 1.399(3) . ?
C47 P2 1.836(2) . ?
C35 C34 1.424(3) . ?
C35 C31 1.425(3) . ?
C35 Fe2 2.055(2) . ?
C33 C34 1.411(4) . ?
C33 Fe2 2.043(2) . ?
C12 C11 1.415(3) . ?
C12 C8 1.424(3) . ?
C12 Fe1 2.031(2) . ?
C44 C43 1.383(3) . ?
C44 C45 1.388(3) . ?
C8 C9 1.423(3) . ?
C8 C7 1.500(3) . ?
C8 Fe1 2.028(2) . ?
C9 C10 1.412(3) . ?
C9 Fe1 2.027(2) . ?
C34 Fe2 2.046(2) . ?
C48 C49 1.386(3) . ?
C2 C1 1.389(3) . ?
C2 C3 1.394(3) . ?
C6 C5 1.383(3) . ?
C6 C1 1.390(3) . ?
C58 C57 1.415(4) . ?
C58 C54 1.416(3) . ?
C58 Fe3 2.029(2) . ?
C42 C43 1.383(3) . ?
C42 C41 1.393(3) . ?
C38 C39 1.412(4) . ?
C38 C37 1.421(3) . ?
C38 Fe2 2.050(2) . ?
C55 C56 1.415(4) . ?
C55 C54 1.425(3) . ?
C55 Fe3 2.045(2) . ?
C3 C4 1.390(3) . ?
C3 C30 1.500(3) . ?
C11 C10 1.423(3) . ?
C11 Fe1 2.046(2) . ?
C18 C23 1.391(3) . ?
C18 C19 1.398(3) . ?
C18 P1 1.836(2) . ?
C16 C15 1.412(3) . ?
C16 Fe1 2.026(2) . ?
C63 C62 1.423(4) . ?
C63 C59 1.431(4) . ?
C63 Fe3 2.032(2) . ?
C60 C61 1.421(4) . ?
C60 C59 1.428(3) . ?
C60 Fe3 2.043(2) . ?
C27 C28 1.371(3) . ?
C27 C26 1.379(4) . ?
C57 C56 1.404(4) . ?
C57 Fe3 2.033(2) . ?
C31 C30 1.507(3) . ?
C31 Fe2 2.063(2) . ?
C41 C46 1.392(3) . ?
C41 P2 1.833(2) . ?
C14 C15 1.419(3) . ?
C14 Fe1 2.032(2) . ?
C5 C4 1.381(3) . ?
C5 C53 1.516(3) . ?
C37 Fe2 2.039(2) . ?
C1 C7 1.517(3) . ?
C69 C68 1.384(4) . ?
C69 C64 1.386(4) . ?
C24 C25 1.394(3) . ?
C24 P1 1.840(2) . ?
C40 C39 1.423(3) . ?
C40 Fe2 2.044(2) . ?
C10 Fe1 2.036(2) . ?
C70 C75 1.389(3) . ?
C70 C71 1.391(3) . ?
C70 P3 1.830(2) . ?
C54 C53 1.493(3) . ?
C54 Fe3 2.037(2) . ?
C19 C20 1.386(3) . ?
C59 P3 1.811(2) . ?
C59 Fe3 2.043(2) . ?
C71 C72 1.389(3) . ?
C52 C51 1.386(3) . ?
C64 C65 1.398(3) . ?
C64 P3 1.838(3) . ?
C23 C22 1.390(3) . ?
C45 C46 1.387(3) . ?
C49 C50 1.380(4) . ?
C39 Fe2 2.047(2) . ?
C75 C74 1.386(3) . ?
C73 C72 1.370(4) . ?
C73 C74 1.385(4) . ?
C15 Fe1 2.027(2) . ?
C25 C26 1.387(4) . ?
C56 Fe3 2.043(3) . ?
C21 C22 1.378(4) . ?
C21 C20 1.384(4) . ?
C51 C50 1.385(3) . ?
C65 C66 1.390(4) . ?
C61 C62 1.407(4) . ?
C61 Fe3 2.044(3) . ?
C66 C67 1.376(4) . ?
C68 C67 1.373(4) . ?
C62 Fe3 2.038(3) . ?
